data_4503024
loop_
_publ_author_name
'Nagarkar, Sanjog S.'
'Chaudhari, Abhijeet K.'
'Ghosh, Sujit K.'

_publ_section_title
;
 Role of Temperature on Framework Dimensionality: Supramolecular Isomers
 of Zn3(RCOO)8Based Metal Organic Frameworks
;
_journal_issue 2
_journal_name_full 'Crystal Growth &amp; Design'
_journal_page_first 572
_journal_paper_doi 10.1021/cg201630c
_journal_volume 12
_journal_year 2012
_chemical_formula_moiety 'C12 H4 O10 Zn1.50,1(C2 H8 N)'
_chemical_formula_sum 'C14 H12 N O10 Zn1.5'
_chemical_formula_weight 452.30
_chemical_name_systematic
;
 ?
;
_space_group_IT_number 2
_symmetry_cell_setting triclinic
_symmetry_space_group_name_Hall '-P 1'
_symmetry_space_group_name_H-M 'P -1'
_atom_sites_solution_hydrogens geom
_atom_sites_solution_primary direct
_atom_sites_solution_secondary difmap
_audit_creation_method SHELXL-97
_cell_angle_alpha 95.596(4)
_cell_angle_beta 97.431(3)
_cell_angle_gamma 97.238(3)
_cell_formula_units_Z 2
_cell_length_a 9.3167(16)
_cell_length_b 9.8122(17)
_cell_length_c 11.596(2)
_cell_measurement_temperature 150(2)
_cell_volume 1035.8(3)
_computing_cell_refinement 'Bruker SMART'
_computing_data_collection 'Bruker SMART'
_computing_data_reduction 'Bruker SAINT'
_computing_molecular_graphics 'Bruker SHELXTL'
_computing_publication_material 'Bruker SHELXTL'
_computing_structure_refinement 'SHELXL-97 (Sheldrick, 2008)'
_computing_structure_solution 'SHELXL-97 (Sheldrick, 1990)'
_diffrn_ambient_temperature 150(2)
_diffrn_measured_fraction_theta_full 0.999
_diffrn_measured_fraction_theta_max 0.999
_diffrn_radiation_monochromator graphite
_diffrn_radiation_source 'fine-focus sealed tube'
_diffrn_radiation_type MoK\a
_diffrn_radiation_wavelength 0.71073
_diffrn_reflns_av_R_equivalents 0.0174
_diffrn_reflns_av_sigmaI/netI 0.0152
_diffrn_reflns_limit_h_max 12
_diffrn_reflns_limit_h_min -12
_diffrn_reflns_limit_k_max 12
_diffrn_reflns_limit_k_min -12
_diffrn_reflns_limit_l_max 15
_diffrn_reflns_limit_l_min -15
_diffrn_reflns_number 18291
_diffrn_reflns_theta_full 27.48
_diffrn_reflns_theta_max 27.48
_diffrn_reflns_theta_min 1.78
_exptl_absorpt_coefficient_mu 1.796
_exptl_absorpt_correction_T_max 0.8408
_exptl_absorpt_correction_T_min 0.7152
_exptl_absorpt_correction_type multi-scan
_exptl_absorpt_process_details 'multi-scan absorption correction'
_exptl_crystal_colour colorless
_exptl_crystal_density_diffrn 1.450
_exptl_crystal_density_method 'not measured'
_exptl_crystal_description block
_exptl_crystal_F_000 456
_exptl_crystal_size_max 0.20
_exptl_crystal_size_mid 0.10
_exptl_crystal_size_min 0.10
_platon_squeeze_details
;
The SQUEEZE routine of the program PLATON was used
in order to eliminate the contribution of disordered solvents molecules,
thereby a final model based only on the ordered part of the crystal structure
was obtained.

The SQUEEZE routine suggested that
a total potential solvent area volume of 263.2 Ang^3^[25.4% of cell volume],
and a void electron population of 72 per cell.

Refinement after the SQUEEZE routine gave significantly improved R values.
[R values before SQUEEZE]
R1 = 0.0787 for >2sigma(I) data
R1 = 0.0832, wR2 = 0.2643, GooF = S = 1.1100 for all data
( 4734 data and 0 restraint / 241 parameters)
;
_refine_diff_density_max 1.366
_refine_diff_density_min -0.844
_refine_diff_density_rms 0.074
_refine_ls_extinction_method none
_refine_ls_goodness_of_fit_ref 0.477
_refine_ls_hydrogen_treatment constr
_refine_ls_matrix_type full
_refine_ls_number_parameters 241
_refine_ls_number_reflns 4734
_refine_ls_number_restraints 0
_refine_ls_restrained_S_all 0.477
_refine_ls_R_factor_all 0.0379
_refine_ls_R_factor_gt 0.0347
_refine_ls_shift/su_max 0.004
_refine_ls_shift/su_mean 0.000
_refine_ls_structure_factor_coef Fsqd
_refine_ls_weighting_details 'calc w=1/[\s^2^(Fo^2^)+(0.1736P)^2^+3.7280P] where P=(Fo^2^+2Fc^2^)/3'
_refine_ls_weighting_scheme calc
_refine_ls_wR_factor_gt 0.1117
_refine_ls_wR_factor_ref 0.1171
_reflns_number_gt 4219
_reflns_number_total 4734
_reflns_threshold_expression >2\s(I)
_cod_data_source_file cg201630c_si_003.cif
_cod_data_source_block compound1
_cod_original_sg_symbol_H-M P-1
_cod_original_formula_sum 'C14 H12 N O10 Zn1.50'
_cod_database_code 4503024

loop_
_symmetry_equiv_pos_as_xyz
'x, y, z'
'-x, -y, -z'

loop_
_atom_site_label
_atom_site_type_symbol
_atom_site_fract_x
_atom_site_fract_y
_atom_site_fract_z
_atom_site_U_iso_or_equiv
_atom_site_adp_type
_atom_site_occupancy
_atom_site_symmetry_multiplicity
_atom_site_calc_flag
_atom_site_refinement_flags
Zn1 Zn 0.40150(3) 0.26895(3) 0.26366(2) 0.02971(11) Uani 1 1 d .
Zn2 Zn 0.5000 0.5000 0.5000 0.02859(11) Uani 1 2 d S
C1 C 0.4107(2) 0.5459(2) 0.2305(2) 0.0316(4) Uani 1 1 d .
C2 C 0.3901(3) 0.6590(2) 0.1564(2) 0.0340(5) Uani 1 1 d .
C3 C 0.3787(4) 0.6640(3) 0.0391(2) 0.0498(7) Uani 1 1 d .
H8 H 0.3828 0.5901 -0.0192 0.060 Uiso 1 1 calc R
C4 C 0.3595(4) 0.8020(4) 0.0209(3) 0.0595(8) Uani 1 1 d .
H7 H 0.3478 0.8384 -0.0522 0.071 Uiso 1 1 calc R
C5 C 0.3609(3) 0.8713(3) 0.1271(3) 0.0470(6) Uani 1 1 d .
C6 C 0.3579(4) 1.0184(3) 0.1678(5) 0.0735(13) Uani 1 1 d .
C7 C 0.2045(2) 0.3352(2) 0.4319(2) 0.0302(4) Uani 1 1 d .
C8 C 0.0566(2) 0.3297(2) 0.4671(2) 0.0295(4) Uani 1 1 d .
C9 C 0.0112(2) 0.3467(2) 0.5735(2) 0.0333(5) Uani 1 1 d .
H9 H 0.0714 0.3629 0.6474 0.040 Uiso 1 1 calc R
C10 C -0.1434(2) 0.3356(2) 0.5529(2) 0.0329(5) Uani 1 1 d .
H12 H -0.2071 0.3425 0.6102 0.039 Uiso 1 1 calc R
C11 C -0.1820(2) 0.3132(2) 0.4349(2) 0.0291(4) Uani 1 1 d .
C12 C -0.3226(2) 0.2981(2) 0.3579(2) 0.0309(4) Uani 1 1 d .
C13 C 0.0321(11) 0.9841(12) -0.2027(18) 0.355(13) Uani 1 1 d .
H13A H -0.0627 0.9796 -0.2517 0.532 Uiso 1 1 calc R
H13B H 0.0199 1.0007 -0.1200 0.532 Uiso 1 1 calc R
H13C H 0.0705 0.8964 -0.2167 0.532 Uiso 1 1 calc R
C14 C 0.2591(9) 1.1225(11) -0.2033(10) 0.177(4) Uani 1 1 d .
H14A H 0.2773 1.1979 -0.2514 0.265 Uiso 1 1 calc R
H14B H 0.3171 1.0494 -0.2237 0.265 Uiso 1 1 calc R
H14C H 0.2868 1.1578 -0.1204 0.265 Uiso 1 1 calc R
O1 O 0.4113(2) 0.42866(19) 0.17403(15) 0.0384(4) Uani 1 1 d .
O2 O 0.42370(18) 0.57420(19) 0.33914(14) 0.0355(4) Uani 1 1 d .
O3 O 0.38047(19) 0.78606(18) 0.21260(15) 0.0374(4) Uani 1 1 d .
O4 O 0.3898(3) 1.0568(3) 0.2747(4) 0.0913(11) Uani 1 1 d .
O5 O 0.3295(4) 1.1013(3) 0.0990(4) 0.1097(15) Uani 1 1 d .
O6 O 0.21362(17) 0.29016(19) 0.32799(16) 0.0385(4) Uani 1 1 d .
O7 O 0.30788(16) 0.38423(18) 0.51144(15) 0.0342(4) Uani 1 1 d .
O8 O -0.06079(16) 0.30708(17) 0.37975(14) 0.0302(3) Uani 1 1 d .
O9 O -0.3321(2) 0.2605(3) 0.25281(17) 0.0534(5) Uani 1 1 d .
O10 O -0.43694(16) 0.31991(17) 0.40710(14) 0.0311(3) Uani 1 1 d .
N1 N 0.1082(10) 1.0679(10) -0.224(2) 0.510(19) Uani 1 1 d .
H1A H 0.0655 1.1441 -0.2025 0.613 Uiso 1 1 calc R
H1B H 0.0901 1.0566 -0.3049 0.613 Uiso 1 1 calc R

loop_
_atom_site_aniso_label
_atom_site_aniso_U_11
_atom_site_aniso_U_22
_atom_site_aniso_U_33
_atom_site_aniso_U_23
_atom_site_aniso_U_13
_atom_site_aniso_U_12
Zn1 0.02048(15) 0.03649(17) 0.02935(16) -0.00860(10) 0.00210(10) 0.00436(10)
Zn2 0.01576(17) 0.0383(2) 0.02830(19) -0.01026(14) 0.00257(13) 0.00236(13)
C1 0.0233(10) 0.0414(11) 0.0287(10) -0.0064(9) 0.0052(8) 0.0055(8)
C2 0.0343(11) 0.0364(11) 0.0300(11) -0.0076(9) 0.0086(9) 0.0052(9)
C3 0.0686(19) 0.0512(15) 0.0338(13) -0.0024(11) 0.0167(12) 0.0206(14)
C4 0.084(2) 0.0576(18) 0.0484(17) 0.0145(14) 0.0294(16) 0.0253(17)
C5 0.0449(14) 0.0389(13) 0.0598(17) 0.0015(12) 0.0194(13) 0.0075(11)
C6 0.0430(17) 0.0389(16) 0.142(4) -0.007(2) 0.043(2) 0.0037(13)
C7 0.0189(9) 0.0330(10) 0.0374(11) -0.0045(8) 0.0048(8) 0.0050(8)
C8 0.0173(9) 0.0341(10) 0.0353(11) -0.0048(8) 0.0031(8) 0.0045(7)
C9 0.0228(10) 0.0400(11) 0.0356(11) -0.0021(9) 0.0022(8) 0.0058(8)
C10 0.0219(10) 0.0414(12) 0.0351(11) -0.0023(9) 0.0072(8) 0.0056(8)
C11 0.0179(9) 0.0333(10) 0.0353(11) -0.0059(8) 0.0077(8) 0.0037(8)
C12 0.0202(9) 0.0386(11) 0.0324(11) -0.0064(8) 0.0043(8) 0.0054(8)
C13 0.119(7) 0.189(11) 0.70(3) -0.224(16) 0.153(14) -0.076(7)
C14 0.082(5) 0.214(10) 0.235(11) 0.020(8) 0.031(6) 0.020(5)
O1 0.0425(9) 0.0413(9) 0.0314(8) -0.0062(7) 0.0076(7) 0.0112(7)
O2 0.0278(8) 0.0508(10) 0.0264(8) -0.0062(7) 0.0029(6) 0.0086(7)
O3 0.0346(9) 0.0376(9) 0.0376(9) -0.0106(7) 0.0070(7) 0.0052(7)
O4 0.0489(14) 0.0491(13) 0.160(3) -0.0483(17) -0.0056(17) 0.0115(11)
O5 0.127(3) 0.0574(16) 0.179(4) 0.050(2) 0.096(3) 0.0414(18)
O6 0.0200(7) 0.0501(10) 0.0413(9) -0.0154(7) 0.0058(6) 0.0026(7)
O7 0.0175(7) 0.0462(9) 0.0364(8) -0.0055(7) 0.0037(6) 0.0029(6)
O8 0.0164(7) 0.0386(8) 0.0338(8) -0.0069(6) 0.0054(6) 0.0036(6)
O9 0.0314(9) 0.0933(16) 0.0328(9) -0.0133(10) 0.0054(7) 0.0131(10)
O10 0.0166(7) 0.0397(8) 0.0338(8) -0.0102(6) 0.0039(6) 0.0028(6)
N1 0.112(6) 0.161(8) 1.36(6) 0.320(19) 0.242(16) 0.072(6)

loop_
_atom_type_symbol
_atom_type_description
_atom_type_scat_dispersion_real
_atom_type_scat_dispersion_imag
_atom_type_scat_source
Zn Zn 0.2839 1.4301 'International Tables Vol C Tables 4.2.6.8 and 6.1.1.4'
C C 0.0033 0.0016 'International Tables Vol C Tables 4.2.6.8 and 6.1.1.4'
O O 0.0106 0.0060 'International Tables Vol C Tables 4.2.6.8 and 6.1.1.4'
H H 0.0000 0.0000 'International Tables Vol C Tables 4.2.6.8 and 6.1.1.4'
N N 0.0061 0.0033 'International Tables Vol C Tables 4.2.6.8 and 6.1.1.4'

loop_
_geom_angle_atom_site_label_1
_geom_angle_atom_site_label_2
_geom_angle_atom_site_label_3
_geom_angle
_geom_angle_site_symmetry_1
_geom_angle_site_symmetry_3
O1 Zn1 O6 98.76(8) . .
O1 Zn1 O10 106.18(7) . 1_655
O6 Zn1 O10 104.69(7) . 1_655
O1 Zn1 O4 151.66(13) . 1_545
O6 Zn1 O4 95.65(10) . 1_545
O10 Zn1 O4 93.47(10) 1_655 1_545
O1 Zn1 O5 95.52(9) . 1_545
O6 Zn1 O5 103.95(10) . 1_545
O10 Zn1 O5 140.60(10) 1_655 1_545
O4 Zn1 O5 57.19(13) 1_545 1_545
O1 Zn1 C6 123.19(13) . 1_545
O6 Zn1 C6 103.15(9) . 1_545
O10 Zn1 C6 117.44(12) 1_655 1_545
O4 Zn1 C6 28.89(16) 1_545 1_545
O5 Zn1 C6 28.43(14) 1_545 1_545
O7 Zn2 O7 180.00(11) 2_666 .
O7 Zn2 O2 85.02(7) 2_666 .
O7 Zn2 O2 94.98(7) . .
O7 Zn2 O2 94.98(7) 2_666 2_666
O7 Zn2 O2 85.02(7) . 2_666
O2 Zn2 O2 180.0 . 2_666
O7 Zn2 O10 91.86(6) 2_666 1_655
O7 Zn2 O10 88.14(6) . 1_655
O2 Zn2 O10 91.35(6) . 1_655
O2 Zn2 O10 88.65(6) 2_666 1_655
O7 Zn2 O10 88.14(6) 2_666 2_566
O7 Zn2 O10 91.86(6) . 2_566
O2 Zn2 O10 88.65(6) . 2_566
O2 Zn2 O10 91.35(6) 2_666 2_566
O10 Zn2 O10 180.00(8) 1_655 2_566
O2 C1 O1 127.2(2) . .
O2 C1 C2 118.2(2) . .
O1 C1 C2 114.6(2) . .
C3 C2 O3 110.2(2) . .
C3 C2 C1 132.7(2) . .
O3 C2 C1 117.0(2) . .
C2 C3 C4 106.2(3) . .
C2 C3 H8 126.9 . .
C4 C3 H8 126.9 . .
C5 C4 C3 106.8(3) . .
C5 C4 H7 126.6 . .
C3 C4 H7 126.6 . .
C4 C5 O3 110.5(2) . .
C4 C5 C6 133.2(3) . .
O3 C5 C6 116.1(3) . .
O5 C6 O4 120.6(4) . .
O5 C6 C5 121.4(5) . .
O4 C6 C5 118.0(4) . .
O5 C6 Zn1 66.9(3) . 1_565
O4 C6 Zn1 54.09(19) . 1_565
C5 C6 Zn1 168.4(3) . 1_565
O7 C7 O6 127.3(2) . .
O7 C7 C8 115.0(2) . .
O6 C7 C8 117.71(19) . .
C9 C8 O8 110.46(18) . .
C9 C8 C7 132.0(2) . .
O8 C8 C7 117.54(19) . .
C8 C9 C10 106.8(2) . .
C8 C9 H9 126.6 . .
C10 C9 H9 126.6 . .
C11 C10 C9 106.2(2) . .
C11 C10 H12 126.9 . .
C9 C10 H12 126.9 . .
C10 C11 O8 110.72(19) . .
C10 C11 C12 133.4(2) . .
O8 C11 C12 115.85(19) . .
O9 C12 O10 121.8(2) . .
O9 C12 C11 121.1(2) . .
O10 C12 C11 117.04(19) . .
N1 C13 H13A 109.5 . .
N1 C13 H13B 109.5 . .
H13A C13 H13B 109.5 . .
N1 C13 H13C 109.5 . .
H13A C13 H13C 109.5 . .
H13B C13 H13C 109.5 . .
N1 C14 H14A 109.5 . .
N1 C14 H14B 109.5 . .
H14A C14 H14B 109.5 . .
N1 C14 H14C 109.5 . .
H14A C14 H14C 109.5 . .
H14B C14 H14C 109.5 . .
C1 O1 Zn1 116.70(16) . .
C1 O2 Zn2 142.31(17) . .
C5 O3 C2 106.2(2) . .
C6 O4 Zn1 97.0(3) . 1_565
C6 O5 Zn1 84.7(3) . 1_565
C7 O6 Zn1 125.19(14) . .
C7 O7 Zn2 129.32(16) . .
C8 O8 C11 105.79(17) . .
C12 O10 Zn1 99.95(13) . 1_455
C12 O10 Zn2 133.56(14) . 1_455
Zn1 O10 Zn2 103.83(7) 1_455 1_455
C13 N1 C14 140.9(18) . .
C13 N1 H1A 101.8 . .
C14 N1 H1A 101.8 . .
C13 N1 H1B 101.8 . .
C14 N1 H1B 101.8 . .
H1A N1 H1B 104.7 . .

loop_
_geom_bond_atom_site_label_1
_geom_bond_atom_site_label_2
_geom_bond_distance
_geom_bond_site_symmetry_2
Zn1 O1 1.9623(19) .
Zn1 O6 2.0156(16) .
Zn1 O10 2.0695(16) 1_655
Zn1 O4 2.088(3) 1_545
Zn1 O5 2.362(5) 1_545
Zn1 C6 2.558(4) 1_545
Zn2 O7 2.0224(16) 2_666
Zn2 O7 2.0224(16) .
Zn2 O2 2.1371(17) .
Zn2 O2 2.1371(17) 2_666
Zn2 O10 2.1638(16) 1_655
Zn2 O10 2.1638(16) 2_566
C1 O2 1.250(3) .
C1 O1 1.268(3) .
C1 C2 1.484(3) .
C2 C3 1.357(4) .
C2 O3 1.369(3) .
C3 C4 1.420(4) .
C3 H8 0.9500 .
C4 C5 1.345(4) .
C4 H7 0.9500 .
C5 O3 1.367(4) .
C5 C6 1.479(4) .
C6 O5 1.223(6) .
C6 O4 1.245(6) .
C6 Zn1 2.558(4) 1_565
C7 O7 1.255(3) .
C7 O6 1.260(3) .
C7 C8 1.483(3) .
C8 C9 1.356(3) .
C8 O8 1.371(3) .
C9 C10 1.417(3) .
C9 H9 0.9500 .
C10 C11 1.358(3) .
C10 H12 0.9500 .
C11 O8 1.373(2) .
C11 C12 1.469(3) .
C12 O9 1.227(3) .
C12 O10 1.303(3) .
C13 N1 1.087(13) .
C13 H13A 0.9800 .
C13 H13B 0.9800 .
C13 H13C 0.9800 .
C14 N1 1.421(12) .
C14 H14A 0.9800 .
C14 H14B 0.9800 .
C14 H14C 0.9800 .
O4 Zn1 2.088(3) 1_565
O5 Zn1 2.362(5) 1_565
O10 Zn1 2.0695(16) 1_455
O10 Zn2 2.1638(16) 1_455
N1 H1A 0.9200 .
N1 H1B 0.9200 .

loop_
_platon_squeeze_void_nr
_platon_squeeze_void_average_x
_platon_squeeze_void_average_y
_platon_squeeze_void_average_z
_platon_squeeze_void_volume
_platon_squeeze_void_count_electrons
_platon_squeeze_void_content
1 0.000 0.500 0.000 163 45 ' '
2 0.495 1.000 0.500 94 28 ' '
